data_2018520
loop_
_publ_author_name
'Schmidt, Horst'
'Asztalos, Annifrid'
'Bok, Frank'
'Voigt, Wolfgang'

_publ_section_title
;
 New iron(III) nitrate hydrates: Fe(NO~3~)~3~&#x00B7;<i>x</i>H~2~O with
 <i>x</i> = 4, 5 and 6
;
_journal_coeditor_code YP3012
_journal_issue 6
_journal_name_full 'Acta Crystallographica Section C'
_journal_page_first i29
_journal_page_last i33
_journal_paper_doi 10.1107/S0108270112015855
_journal_volume 68
_journal_year 2012
_chemical_formula_iupac '[Fe (N O3) (H2 O)5] (N O3)2'
_chemical_formula_moiety 'Fe H10 N1 O8 2+, 2(N O3 -)'
_chemical_formula_sum 'Fe H10 N3 O14'
_chemical_formula_weight 331.96
_chemical_melting_point 321.34
_chemical_name_common 'iron nitrate pentahydrate'
_chemical_name_systematic 'pentaaquanitratoiron dinitrate'
_space_group_IT_number 2
_symmetry_cell_setting triclinic
_symmetry_space_group_name_Hall '-P 1'
_symmetry_space_group_name_H-M 'P -1'
_atom_sites_solution_hydrogens geom
_atom_sites_solution_primary direct
_atom_sites_solution_secondary difmap
_audit_creation_method SHELXL97
_cell_angle_alpha 85.568(2)
_cell_angle_beta 80.6550(10)
_cell_angle_gamma 70.279(2)
_cell_formula_units_Z 2
_cell_length_a 6.7693(4)
_cell_length_b 7.0692(4)
_cell_length_c 11.6734(6)
_cell_measurement_reflns_used 756
_cell_measurement_temperature 100(2)
_cell_measurement_theta_max 27.49
_cell_measurement_theta_min 1.8
_cell_volume 518.72(5)
_computing_cell_refinement 'APEX2 (Bruker, 2005)'
_computing_data_collection 'APEX2 (Bruker, 2005)'
_computing_data_reduction 'APEX2 (Bruker, 2005)'
_computing_molecular_graphics 'DIAMOND (Brandenburg, 2006)'
_computing_publication_material 'publCIF (Westrip, 2010)'
_computing_structure_refinement 'SHELXL97 (Sheldrick, 2008)'
_computing_structure_solution 'SHELXS97 (Sheldrick, 2008)'
_diffrn_ambient_temperature 100(2)
_diffrn_measured_fraction_theta_full 0.997
_diffrn_measured_fraction_theta_max 0.997
_diffrn_measurement_device_type 'Bruker X8 Kappa APEXII'
_diffrn_measurement_method '\w and \f scans'
_diffrn_radiation_monochromator graphite
_diffrn_radiation_source 'fine-focus sealed tube'
_diffrn_radiation_type MoK\a
_diffrn_radiation_wavelength 0.71073
_diffrn_reflns_av_R_equivalents 0.0173
_diffrn_reflns_av_sigmaI/netI 0.0141
_diffrn_reflns_limit_h_max 8
_diffrn_reflns_limit_h_min -8
_diffrn_reflns_limit_k_max 9
_diffrn_reflns_limit_k_min -9
_diffrn_reflns_limit_l_max 15
_diffrn_reflns_limit_l_min -15
_diffrn_reflns_number 9108
_diffrn_reflns_theta_full 27.49
_diffrn_reflns_theta_max 27.49
_diffrn_reflns_theta_min 1.77
_diffrn_standards_decay_% 0
_diffrn_standards_interval_count 0
_diffrn_standards_interval_time 0
_diffrn_standards_number 0
_exptl_absorpt_coefficient_mu 1.546
_exptl_absorpt_correction_T_max 0.7156
_exptl_absorpt_correction_T_min 0.5277
_exptl_absorpt_correction_type multi-scan
_exptl_absorpt_process_details '(SADABS; Bruker, 2006)'
_exptl_crystal_colour yellow
_exptl_crystal_density_diffrn 2.125
_exptl_crystal_density_method 'not measured'
_exptl_crystal_description parallelepiped
_exptl_crystal_F_000 338
_exptl_crystal_size_max 0.47
_exptl_crystal_size_mid 0.35
_exptl_crystal_size_min 0.23
_refine_diff_density_max 0.461
_refine_diff_density_min -0.301
_refine_ls_extinction_method none
_refine_ls_goodness_of_fit_ref 1.015
_refine_ls_hydrogen_treatment refall
_refine_ls_matrix_type full
_refine_ls_number_parameters 203
_refine_ls_number_reflns 2373
_refine_ls_number_restraints 14
_refine_ls_restrained_S_all 1.014
_refine_ls_R_factor_all 0.0199
_refine_ls_R_factor_gt 0.0193
_refine_ls_shift/su_max 0.001
_refine_ls_shift/su_mean 0.000
_refine_ls_structure_factor_coef Fsqd
_refine_ls_weighting_details 'calc w=1/[\s^2^(Fo^2^)+(0.0403P)^2^+0.2256P] where P=(Fo^2^+2Fc^2^)/3'
_refine_ls_weighting_scheme calc
_refine_ls_wR_factor_gt 0.0588
_refine_ls_wR_factor_ref 0.0592
_reflns_number_gt 2293
_reflns_number_total 2373
_reflns_threshold_expression I>2\s(I)
_cod_data_source_file yp3012.cif
_cod_data_source_block II
_cod_database_code 2018520
_cod_database_fobs_code 2018520

loop_
_symmetry_equiv_pos_as_xyz
'x, y, z'
'-x, -y, -z'

loop_
_atom_site_type_symbol
_atom_site_label
_atom_site_fract_x
_atom_site_fract_y
_atom_site_fract_z
_atom_site_U_iso_or_equiv
_atom_site_adp_type
_atom_site_calc_flag
_atom_site_refinement_flags
_atom_site_occupancy
_atom_site_symmetry_multiplicity
Fe Fe1 0.27910(3) 0.72465(2) 0.252494(14) 0.00802(7) Uani d . 1 1
N N1 0.64486(17) 0.34386(16) 0.22605(9) 0.0095(2) Uani d . 1 1
N N2 0.21421(17) 0.28547(16) 0.03571(9) 0.0110(2) Uani d . 1 1
N N3 0.26584(18) 0.22095(16) 0.46374(9) 0.0104(2) Uani d . 1 1
O O1 0.21908(16) 0.79284(14) 0.08948(8) 0.01410(19) Uani d D 1 1
O O2 0.06635(16) 0.58186(15) 0.28405(9) 0.0159(2) Uani d D 1 1
O O3 0.04208(15) 0.97229(13) 0.30303(8) 0.01167(18) Uani d D 1 1
O O4 0.50110(15) 0.85616(14) 0.22573(8) 0.01217(19) Uani d D 1 1
O O5 0.33240(15) 0.69201(15) 0.41828(8) 0.01303(19) Uani d D 1 1
O O6 0.46892(14) 0.45797(13) 0.19217(8) 0.01159(18) Uani d . 1 1
O O7 0.71829(15) 0.39903(14) 0.30153(8) 0.01362(19) Uani d . 1 1
O O8 0.73077(15) 0.17968(14) 0.17749(8) 0.01314(19) Uani d . 1 1
O O9 0.28024(15) 0.31797(15) 0.54734(8) 0.0148(2) Uani d . 1 1
O O10 0.08770(15) 0.21098(15) 0.45452(8) 0.0151(2) Uani d . 1 1
O O11 0.42580(16) 0.14084(15) 0.39382(8) 0.0147(2) Uani d . 1 1
O O12 0.23681(16) 0.44044(14) -0.01346(8) 0.0150(2) Uani d . 1 1
O O13 0.14044(16) 0.27776(14) 0.14008(8) 0.0151(2) Uani d . 1 1
O O14 0.26678(16) 0.12656(14) -0.02350(8) 0.0154(2) Uani d . 1 1
H H1 -0.0471(18) 0.615(3) 0.3272(15) 0.030(5) Uiso d D 1 1
H H2 0.070(3) 0.497(3) 0.2443(17) 0.033(6) Uiso d D 1 1
H H3 0.240(3) 0.8862(19) 0.0494(14) 0.028(5) Uiso d D 1 1
H H4 0.230(4) 0.704(2) 0.0456(14) 0.037(6) Uiso d D 1 1
H H5 -0.037(2) 1.038(2) 0.2578(13) 0.025(5) Uiso d D 1 1
H H6 0.055(4) 1.052(3) 0.3462(15) 0.042(6) Uiso d D 1 1
H H7 0.579(3) 0.858(3) 0.1647(10) 0.030(5) Uiso d D 1 1
H H8 0.487(3) 0.9567(19) 0.2603(15) 0.031(5) Uiso d D 1 1
H H9 0.4433(17) 0.688(3) 0.4387(16) 0.032(5) Uiso d D 1 1
H H10 0.248(3) 0.674(3) 0.4724(12) 0.033(6) Uiso d D 1 1

loop_
_atom_site_aniso_label
_atom_site_aniso_U_11
_atom_site_aniso_U_22
_atom_site_aniso_U_33
_atom_site_aniso_U_12
_atom_site_aniso_U_13
_atom_site_aniso_U_23
Fe1 0.00843(11) 0.00710(11) 0.00873(11) -0.00283(8) -0.00120(7) -0.00029(7)
N1 0.0088(5) 0.0093(5) 0.0101(5) -0.0032(4) 0.0000(4) -0.0005(4)
N2 0.0100(5) 0.0113(5) 0.0122(5) -0.0040(4) -0.0017(4) -0.0011(4)
N3 0.0134(5) 0.0086(5) 0.0096(5) -0.0040(4) -0.0018(4) 0.0003(4)
O1 0.0216(5) 0.0107(4) 0.0107(4) -0.0053(4) -0.0046(4) -0.0002(3)
O2 0.0139(5) 0.0143(5) 0.0208(5) -0.0084(4) 0.0056(4) -0.0080(4)
O3 0.0129(4) 0.0095(4) 0.0115(4) -0.0010(3) -0.0041(3) -0.0013(3)
O4 0.0150(5) 0.0126(4) 0.0108(4) -0.0083(4) 0.0019(4) -0.0031(3)
O5 0.0099(4) 0.0184(5) 0.0100(4) -0.0042(4) -0.0006(3) 0.0014(4)
O6 0.0093(4) 0.0100(4) 0.0142(4) -0.0005(3) -0.0034(3) -0.0015(3)
O7 0.0134(5) 0.0143(4) 0.0145(5) -0.0045(4) -0.0041(4) -0.0048(4)
O8 0.0131(4) 0.0093(4) 0.0152(5) -0.0004(3) -0.0022(4) -0.0048(3)
O9 0.0151(5) 0.0190(5) 0.0118(4) -0.0067(4) -0.0006(4) -0.0074(4)
O10 0.0124(4) 0.0185(5) 0.0158(5) -0.0060(4) -0.0018(4) -0.0052(4)
O11 0.0150(5) 0.0164(5) 0.0121(4) -0.0061(4) 0.0037(4) -0.0051(4)
O12 0.0208(5) 0.0118(4) 0.0142(5) -0.0087(4) -0.0015(4) 0.0014(3)
O13 0.0200(5) 0.0161(5) 0.0103(4) -0.0091(4) 0.0028(4) -0.0024(4)
O14 0.0224(5) 0.0116(4) 0.0126(5) -0.0077(4) 0.0028(4) -0.0041(3)

loop_
_atom_type_symbol
_atom_type_description
_atom_type_scat_dispersion_real
_atom_type_scat_dispersion_imag
_atom_type_scat_source
Fe Fe 0.3463 0.8444 'International Tables Vol C Tables 4.2.6.8 and 6.1.1.4'
H H 0.0000 0.0000 'International Tables Vol C Tables 4.2.6.8 and 6.1.1.4'
N N 0.0061 0.0033 'International Tables Vol C Tables 4.2.6.8 and 6.1.1.4'
O O 0.0106 0.0060 'International Tables Vol C Tables 4.2.6.8 and 6.1.1.4'

loop_
_geom_angle_atom_site_label_1
_geom_angle_atom_site_label_2
_geom_angle_atom_site_label_3
_geom_angle
O3 Fe1 O4 95.20(4)
O3 Fe1 O6 167.88(4)
O4 Fe1 O6 95.73(4)
O3 Fe1 O2 86.72(4)
O4 Fe1 O2 177.06(4)
O6 Fe1 O2 82.57(4)
O3 Fe1 O1 88.65(4)
O4 Fe1 O1 90.62(4)
O6 Fe1 O1 86.01(4)
O2 Fe1 O1 91.66(4)
O3 Fe1 O5 85.99(4)
O4 Fe1 O5 85.44(4)
O6 Fe1 O5 100.08(4)
O2 Fe1 O5 92.48(4)
O1 Fe1 O5 173.03(4)
O7 N1 O8 123.45(11)
O7 N1 O6 120.51(10)
O8 N1 O6 116.04(10)
O12 N2 O13 122.98(11)
O12 N2 O14 118.80(10)
O13 N2 O14 118.21(10)
O11 N3 O10 122.07(10)
O11 N3 O9 119.57(11)
O10 N3 O9 118.37(10)
N1 O6 Fe1 128.16(8)

loop_
_geom_bond_atom_site_label_1
_geom_bond_atom_site_label_2
_geom_bond_distance
Fe1 O3 1.9859(9)
Fe1 O4 1.9914(9)
Fe1 O6 1.9944(9)
Fe1 O2 1.9950(9)
Fe1 O1 1.9989(9)
Fe1 O5 2.0076(9)
N1 O7 1.2255(14)
N1 O8 1.2432(14)
N1 O6 1.2965(14)
N2 O12 1.2411(14)
N2 O13 1.2439(14)
N2 O14 1.2793(14)
N3 O11 1.2369(14)
N3 O10 1.2536(14)
N3 O9 1.2695(14)

loop_
_geom_hbond_atom_site_label_D
_geom_hbond_atom_site_label_H
_geom_hbond_atom_site_label_A
_geom_hbond_site_symmetry_A
_geom_hbond_distance_DH
_geom_hbond_distance_HA
_geom_hbond_distance_DA
_geom_hbond_angle_DHA
O2 H1 O9 2_566 0.818(5) 1.927(7) 2.7339(14) 169(2)
O2 H2 O13 . 0.777(18) 1.927(18) 2.6933(14) 169(2)
O1 H3 O14 1_565 0.818(5) 1.891(6) 2.7027(13) 171.2(19)
O1 H4 O12 . 0.817(5) 2.021(8) 2.8069(13) 161.4(19)
O3 H5 O8 1_465 0.818(5) 1.902(7) 2.7062(13) 167.5(19)
O3 H5 N1 1_465 0.818(5) 2.538(11) 3.2543(14) 146.9(17)
O3 H5 O7 1_465 0.818(5) 2.569(16) 3.0736(13) 121.2(15)
O3 H6 O10 1_565 0.819(5) 1.841(6) 2.6571(13) 174(2)
O4 H7 O14 2_665 0.817(5) 1.819(6) 2.6338(13) 175(2)
O4 H8 O11 1_565 0.815(5) 2.009(8) 2.7844(13) 158.9(19)
O5 H9 O9 2_666 0.816(5) 1.890(6) 2.6934(14) 168.1(19)
O5 H10 O10 2_566 0.815(5) 2.186(14) 2.8691(13) 142(2)
O5 H10 O9 . 0.815(5) 2.547(19) 3.0377(14) 120.1(18)
